data_1563938
loop_
_publ_author_name
'MARFO-OWUSU, Emmanuel'
'THOMPSON, Amber L.'

_publ_section_title
;
 Crystal Structure of Tetrabutylammonium Chloride Complex with
 &lt;i&gt;Rac&lt;/i&gt;-1,1&#x2032;-bi-2-naphthol: The Inclusion of
 Surfactant Molecules by Hydrogen Bonded Binaphthol Molecules
;
_journal_issue 0
_journal_name_full 'X-ray Structure Analysis Online'
_journal_page_first 27
_journal_page_last 28
_journal_paper_doi 10.2116/xraystruct.37.27
_journal_volume 37
_journal_year 2021
_chemical_formula_moiety 'C20 H14 O2, C16 H36 N, Cl'
_chemical_formula_sum 'C36 H50 Cl N O2'
_chemical_formula_weight 564.25
_chemical_name_systematic
;
tetrabutylammonium chloride complex with rac-1,1'-bi-2-naphthol
;
_space_group_IT_number 14
_space_group_name_Hall '-P 2yn'
_space_group_name_H-M_alt 'P 1 21/n 1'
_symmetry_cell_setting monoclinic
_symmetry_space_group_name_Hall '-P 2yn'
_symmetry_space_group_name_H-M 'P 1 21/n 1'
_atom_sites_solution_hydrogens difmap
_atom_sites_solution_primary other
_audit_creation_method CRYSTALS_ver_14.43
_cell_angle_alpha 90
_cell_angle_beta 100.0154(5)
_cell_angle_gamma 90
_cell_formula_units_Z 4
_cell_length_a 10.4941(1)
_cell_length_b 26.3302(3)
_cell_length_c 11.5290(1)
_cell_measurement_reflns_used 7187
_cell_measurement_temperature 150
_cell_measurement_theta_max 27
_cell_measurement_theta_min 5
_cell_volume 3137.05(5)
_computing_cell_refinement 'DENZO/SCALEPACK (Otwinowski & Minor, 1997)'
_computing_data_collection 'COLLECT (Nonius, 2001).'
_computing_data_reduction 'DENZO/SCALEPACK (Otwinowski & Minor, 1997)'
_computing_molecular_graphics 'CAMERON (Watkin et al., 1996)'
_computing_publication_material 'CRYSTALS (Betteridge et al., 2003)'
_computing_structure_refinement 'CRYSTALS (Betteridge et al., 2003)'
_computing_structure_solution 'Superflip (Palatinus & Chapuis, 2007)'
_diffrn_ambient_temperature 150
_diffrn_measured_fraction_theta_full 0.992
_diffrn_measured_fraction_theta_max 0.992
_diffrn_measurement_device Area
_diffrn_measurement_device_type 'Nonius KappaCCD'
_diffrn_measurement_method \w
_diffrn_radiation_monochromator graphite
_diffrn_radiation_type 'Mo K\a'
_diffrn_radiation_wavelength 0.71073
_diffrn_reflns_av_R_equivalents 0.031
_diffrn_reflns_limit_h_max 13
_diffrn_reflns_limit_h_min -13
_diffrn_reflns_limit_k_max 32
_diffrn_reflns_limit_k_min -34
_diffrn_reflns_limit_l_max 14
_diffrn_reflns_limit_l_min -14
_diffrn_reflns_number 13843
_diffrn_reflns_theta_full 27.479
_diffrn_reflns_theta_max 27.479
_diffrn_reflns_theta_min 5.163
_diffrn_standards_number 0
_exptl_absorpt_coefficient_mu 0.154
_exptl_absorpt_correction_T_max 1.00
_exptl_absorpt_correction_T_min 0.60
_exptl_absorpt_correction_type multi-scan
_exptl_absorpt_process_details 'DENZO/SCALEPACK (Otwinowski & Minor, 1997)'
_exptl_crystal_colour colorless
_exptl_crystal_density_diffrn 1.195
_exptl_crystal_density_method 'not measured'
_exptl_crystal_description cylindrical
_exptl_crystal_F_000 1224
_exptl_crystal_size_max 0.24
_exptl_crystal_size_mid 0.18
_exptl_crystal_size_min 0.15
_refine_diff_density_max 0.34
_refine_diff_density_min -0.44
_refine_ls_extinction_coef 140(60)
_refine_ls_extinction_method 'Larson (1970), Equation 22'
_refine_ls_goodness_of_fit_ref 0.9553
_refine_ls_hydrogen_treatment constr
_refine_ls_matrix_type full
_refine_ls_number_parameters 362
_refine_ls_number_reflns 7136
_refine_ls_number_restraints 0
_refine_ls_R_factor_all 0.0675
_refine_ls_R_factor_gt 0.0453
_refine_ls_shift/su_max 0.0005964
_refine_ls_shift/su_mean 0.0000505
_refine_ls_structure_factor_coef Fsqd
_refine_ls_weighting_details
;
 Method= Modified Sheldrick 
 w=1/[\s^2^(F^2^) + ( 0.04P)^2^ + 1.62P] 
 ,where P=(max(Fo^2^,0) + 2Fc^2^)/3 
;
_refine_ls_weighting_scheme calc
_refine_ls_wR_factor_all 0.1011
_refine_ls_wR_factor_gt 0.0925
_refine_ls_wR_factor_ref 0.1011
_reflns_limit_h_max 13
_reflns_limit_h_min -13
_reflns_limit_k_max 34
_reflns_limit_k_min 0
_reflns_limit_l_max 14
_reflns_limit_l_min 0
_reflns_number_gt 5432
_reflns_number_total 7136
_reflns_threshold_expression I>2.0\s(I)
_oxford_diffrn_Wilson_B_factor 0.00
_oxford_diffrn_Wilson_scale 0.00
_oxford_refine_ls_r_factor_ref 0.0675
_oxford_refine_ls_scale 0.3798(4)
_oxford_reflns_number_all 7136
_oxford_reflns_threshold_expression_ref I>-3.0\s(I)
_oxford_structure_analysis_title TBAC/BNP
_cod_data_source_file 37_27_1.txt
_cod_data_source_block TBAC/BNP
_cod_depositor_comments
;
The following automatic conversions were performed:

data item '_atom_sites_solution_primary' value 'Other' was changed to
'other' in accordance with the
/home/data/users/saulius/crontab/automatic-downloads/current/J-STAGE/lib/dictionaries/cif_core.dic
dictionary named 'cif_core.dic' version 2.4.2 last updated on
2011-04-26.

Automatic conversion script
Id: cif_fix_values 7556 2019-12-06 15:28:31Z antanas 
;
_cod_original_sg_symbol_Hall '-P 2yn '
_cod_original_sg_symbol_H-M 'P 21/n '
_cod_original_formula_sum 'C36 H50 Cl1 N1 O2'
_cod_database_code 1563938

loop_
_symmetry_equiv_pos_as_xyz
x,y,z
-x,-y,-z
x+1/2,-y+1/2,z+1/2
-x+1/2,y+1/2,-z+1/2

loop_
_atom_site_label
_atom_site_type_symbol
_atom_site_fract_x
_atom_site_fract_y
_atom_site_fract_z
_atom_site_U_iso_or_equiv
_atom_site_occupancy
_atom_site_adp_type
_atom_site_refinement_flags_posn
_atom_site_refinement_flags_adp
_atom_site_refinement_flags_occupancy
_atom_site_disorder_assembly
_atom_site_disorder_group
_atom_site_attached_hydrogens
Cl1 Cl 0.04331(4) 0.724382(16) 0.84246(3) 0.0349 1.0000 Uani . . . . . .
O2 O 0.27273(10) 0.68392(4) 0.73292(9) 0.0314 1.0000 Uani . . . . . .
C3 C 0.23212(14) 0.64544(5) 0.65646(12) 0.0238 1.0000 Uani . . . . . .
C4 C 0.09931(14) 0.63262(6) 0.62902(13) 0.0259 1.0000 Uani . . . . . .
C5 C 0.05849(14) 0.59486(6) 0.55080(13) 0.0277 1.0000 Uani . . . . . .
C6 C 0.14729(14) 0.56739(6) 0.49586(12) 0.0248 1.0000 Uani . . . . . .
C7 C 0.28190(13) 0.57934(5) 0.52568(12) 0.0225 1.0000 Uani . . . . . .
C8 C 0.32349(13) 0.61950(5) 0.60654(12) 0.0221 1.0000 Uani . . . . . .
C9 C 0.46206(13) 0.63610(5) 0.63208(12) 0.0227 1.0000 Uani . . . . . .
C10 C 0.50355(14) 0.67316(5) 0.56254(13) 0.0245 1.0000 Uani . . . . . .
O11 O 0.41717(10) 0.69224(4) 0.47097(9) 0.0303 1.0000 Uani . . . . . .
C12 C 0.63303(14) 0.69097(6) 0.58524(13) 0.0276 1.0000 Uani . . . . . .
C13 C 0.71823(14) 0.67328(6) 0.67912(14) 0.0301 1.0000 Uani . . . . . .
C14 C 0.68049(14) 0.63554(6) 0.75376(13) 0.0265 1.0000 Uani . . . . . .
C15 C 0.55181(14) 0.61619(5) 0.72876(13) 0.0242 1.0000 Uani . . . . . .
C16 C 0.51743(15) 0.57729(6) 0.80286(13) 0.0283 1.0000 Uani . . . . . .
C17 C 0.60453(16) 0.55983(6) 0.89738(14) 0.0332 1.0000 Uani . . . . . .
C18 C 0.73014(16) 0.58037(7) 0.92398(15) 0.0376 1.0000 Uani . . . . . .
C19 C 0.76672(15) 0.61736(6) 0.85325(14) 0.0338 1.0000 Uani . . . . . .
C20 C 0.36952(14) 0.55040(6) 0.47146(13) 0.0267 1.0000 Uani . . . . . .
C21 C 0.32675(16) 0.51291(6) 0.39159(13) 0.0311 1.0000 Uani . . . . . .
C22 C 0.19387(16) 0.50206(6) 0.36079(14) 0.0338 1.0000 Uani . . . . . .
C23 C 0.10705(15) 0.52850(6) 0.41257(13) 0.0314 1.0000 Uani . . . . . .
N24 N -0.20285(12) 0.86646(5) 0.61011(11) 0.0252 1.0000 Uani . . . . . .
C25 C -0.15285(15) 0.81367(6) 0.58744(13) 0.0283 1.0000 Uani . . . . . .
C26 C -0.04948(15) 0.81207(6) 0.51043(14) 0.0296 1.0000 Uani . . . . . .
C27 C -0.00379(19) 0.75756(6) 0.50001(16) 0.0409 1.0000 Uani . . . . . .
C28 C 0.10553(18) 0.75439(8) 0.42957(17) 0.0458 1.0000 Uani . . . . . .
C29 C -0.27722(15) 0.88763(6) 0.49424(13) 0.0270 1.0000 Uani . . . . . .
C30 C -0.36061(15) 0.93392(6) 0.50747(14) 0.0311 1.0000 Uani . . . . . .
C31 C -0.41800(15) 0.95638(7) 0.38736(14) 0.0334 1.0000 Uani . . . . . .
C32 C -0.31832(16) 0.97970(7) 0.32258(15) 0.0365 1.0000 Uani . . . . . .
C33 C -0.29010(15) 0.86250(6) 0.70258(13) 0.0284 1.0000 Uani . . . . . .
C34 C -0.41101(15) 0.83019(6) 0.66539(14) 0.0318 1.0000 Uani . . . . . .
C35 C -0.51988(16) 0.84549(7) 0.72977(16) 0.0372 1.0000 Uani . . . . . .
C36 C -0.64014(17) 0.81298(8) 0.69008(19) 0.0497 1.0000 Uani . . . . . .
C37 C -0.09211(14) 0.90244(6) 0.65397(13) 0.0278 1.0000 Uani . . . . . .
C38 C 0.00573(15) 0.88491(6) 0.75898(14) 0.0300 1.0000 Uani . . . . . .
C39 C 0.11367(16) 0.92419(7) 0.78197(15) 0.0381 1.0000 Uani . . . . . .
C40 C 0.21440(16) 0.91286(8) 0.88995(16) 0.0432 1.0000 Uani . . . . . .
H41 H 0.0388 0.6510 0.6662 0.0330 1.0000 Uiso R . . . . .
H51 H -0.0328 0.5864 0.5319 0.0335 1.0000 Uiso R . . . . .
H121 H 0.6587 0.7154 0.5332 0.0335 1.0000 Uiso R . . . . .
H131 H 0.8054 0.6862 0.6961 0.0377 1.0000 Uiso R . . . . .
H161 H 0.4315 0.5635 0.7856 0.0339 1.0000 Uiso R . . . . .
H171 H 0.5821 0.5323 0.9473 0.0398 1.0000 Uiso R . . . . .
H181 H 0.7907 0.5685 0.9924 0.0444 1.0000 Uiso R . . . . .
H191 H 0.8525 0.6318 0.8717 0.0411 1.0000 Uiso R . . . . .
H201 H 0.4616 0.5572 0.4923 0.0319 1.0000 Uiso R . . . . .
H211 H 0.3876 0.4944 0.3558 0.0378 1.0000 Uiso R . . . . .
H221 H 0.1658 0.4761 0.3040 0.0415 1.0000 Uiso R . . . . .
H231 H 0.0164 0.5206 0.3931 0.0387 1.0000 Uiso R . . . . .
H252 H -0.1188 0.7990 0.6653 0.0343 1.0000 Uiso R . . . . .
H251 H -0.2292 0.7939 0.5493 0.0344 1.0000 Uiso R . . . . .
H261 H 0.0242 0.8326 0.5450 0.0381 1.0000 Uiso R . . . . .
H262 H -0.0833 0.8245 0.4304 0.0366 1.0000 Uiso R . . . . .
H271 H 0.0276 0.7451 0.5807 0.0527 1.0000 Uiso R . . . . .
H272 H -0.0773 0.7367 0.4613 0.0523 1.0000 Uiso R . . . . .
H282 H 0.1385 0.7200 0.4305 0.0707 1.0000 Uiso R . . . . .
H281 H 0.1740 0.7777 0.4623 0.0714 1.0000 Uiso R . . . . .
H283 H 0.0714 0.7641 0.3483 0.0708 1.0000 Uiso R . . . . .
H292 H -0.2113 0.8962 0.4459 0.0323 1.0000 Uiso R . . . . .
H291 H -0.3309 0.8598 0.4552 0.0326 1.0000 Uiso R . . . . .
H302 H -0.3079 0.9601 0.5543 0.0378 1.0000 Uiso R . . . . .
H301 H -0.4329 0.9234 0.5475 0.0384 1.0000 Uiso R . . . . .
H312 H -0.4795 0.9836 0.4003 0.0409 1.0000 Uiso R . . . . .
H311 H -0.4669 0.9298 0.3376 0.0405 1.0000 Uiso R . . . . .
H321 H -0.3589 1.0038 0.2618 0.0585 1.0000 Uiso R . . . . .
H323 H -0.2520 0.9974 0.3774 0.0575 1.0000 Uiso R . . . . .
H322 H -0.2761 0.9530 0.2846 0.0582 1.0000 Uiso R . . . . .
H331 H -0.3163 0.8976 0.7180 0.0349 1.0000 Uiso R . . . . .
H332 H -0.2368 0.8478 0.7731 0.0354 1.0000 Uiso R . . . . .
H341 H -0.4415 0.8336 0.5800 0.0382 1.0000 Uiso R . . . . .
H342 H -0.3892 0.7945 0.6835 0.0383 1.0000 Uiso R . . . . .
H352 H -0.5401 0.8815 0.7133 0.0463 1.0000 Uiso R . . . . .
H351 H -0.4911 0.8413 0.8156 0.0464 1.0000 Uiso R . . . . .
H361 H -0.7072 0.8226 0.7344 0.0745 1.0000 Uiso R . . . . .
H363 H -0.6709 0.8187 0.6059 0.0743 1.0000 Uiso R . . . . .
H362 H -0.6164 0.7773 0.7057 0.0736 1.0000 Uiso R . . . . .
H371 H -0.1326 0.9343 0.6740 0.0336 1.0000 Uiso R . . . . .
H372 H -0.0484 0.9081 0.5850 0.0337 1.0000 Uiso R . . . . .
H381 H -0.0373 0.8816 0.8276 0.0366 1.0000 Uiso R . . . . .
H382 H 0.0401 0.8517 0.7420 0.0369 1.0000 Uiso R . . . . .
H392 H 0.0746 0.9579 0.7925 0.0470 1.0000 Uiso R . . . . .
H391 H 0.1560 0.9248 0.7113 0.0472 1.0000 Uiso R . . . . .
H401 H 0.2777 0.9400 0.9003 0.0650 1.0000 Uiso R . . . . .
H403 H 0.1716 0.9106 0.9591 0.0647 1.0000 Uiso R . . . . .
H402 H 0.2581 0.8811 0.8783 0.0642 1.0000 Uiso R . . . . .
H111 H 0.4568 0.7160 0.4357 0.0474 1.0000 Uiso R . . . . .
H21 H 0.2072 0.6955 0.7612 0.0495 1.0000 Uiso R . . . . .

loop_
_atom_site_aniso_label
_atom_site_aniso_U_11
_atom_site_aniso_U_22
_atom_site_aniso_U_33
_atom_site_aniso_U_23
_atom_site_aniso_U_13
_atom_site_aniso_U_12
Cl1 0.0334(2) 0.0391(2) 0.0317(2) -0.00868(17) 0.00417(15) 0.00781(17)
O2 0.0270(5) 0.0318(6) 0.0355(6) -0.0116(5) 0.0062(5) -0.0016(5)
C3 0.0254(7) 0.0224(7) 0.0233(7) 0.0009(6) 0.0033(6) -0.0015(6)
C4 0.0220(7) 0.0274(8) 0.0291(8) 0.0025(6) 0.0062(6) 0.0020(6)
C5 0.0209(7) 0.0295(8) 0.0316(8) 0.0025(6) 0.0014(6) -0.0025(6)
C6 0.0248(7) 0.0243(7) 0.0242(7) 0.0027(6) 0.0012(6) -0.0022(6)
C7 0.0239(7) 0.0215(7) 0.0217(7) 0.0035(6) 0.0031(5) 0.0001(6)
C8 0.0207(7) 0.0221(7) 0.0233(7) 0.0027(6) 0.0038(5) -0.0020(6)
C9 0.0204(7) 0.0218(7) 0.0262(7) -0.0032(6) 0.0049(6) -0.0004(6)
C10 0.0226(7) 0.0237(7) 0.0268(7) -0.0023(6) 0.0033(6) 0.0002(6)
O11 0.0269(5) 0.0315(6) 0.0314(6) 0.0074(5) 0.0017(4) -0.0050(5)
C12 0.0254(7) 0.0255(8) 0.0326(8) -0.0003(6) 0.0073(6) -0.0048(6)
C13 0.0213(7) 0.0293(8) 0.0393(9) -0.0037(7) 0.0038(6) -0.0032(6)
C14 0.0217(7) 0.0255(8) 0.0318(8) -0.0042(6) 0.0028(6) 0.0016(6)
C15 0.0238(7) 0.0213(7) 0.0277(7) -0.0036(6) 0.0050(6) 0.0022(6)
C16 0.0267(8) 0.0266(8) 0.0318(8) -0.0007(6) 0.0059(6) 0.0009(6)
C17 0.0357(9) 0.0317(9) 0.0325(8) 0.0047(7) 0.0064(7) 0.0042(7)
C18 0.0350(9) 0.0391(10) 0.0351(9) 0.0034(7) -0.0038(7) 0.0079(8)
C19 0.0254(8) 0.0352(9) 0.0386(9) -0.0031(7) -0.0010(7) 0.0020(7)
C20 0.0253(7) 0.0268(8) 0.0279(8) 0.0005(6) 0.0041(6) -0.0002(6)
C21 0.0379(9) 0.0274(8) 0.0292(8) -0.0015(6) 0.0087(7) 0.0031(7)
C22 0.0421(9) 0.0287(8) 0.0284(8) -0.0054(7) 0.0003(7) -0.0047(7)
C23 0.0302(8) 0.0311(8) 0.0303(8) -0.0015(7) -0.0016(6) -0.0055(7)
N24 0.0267(6) 0.0226(6) 0.0261(6) -0.0002(5) 0.0034(5) -0.0007(5)
C25 0.0325(8) 0.0220(7) 0.0298(8) 0.0012(6) 0.0041(6) 0.0001(6)
C26 0.0318(8) 0.0287(8) 0.0281(8) 0.0004(6) 0.0043(6) 0.0005(7)
C27 0.0548(11) 0.0316(9) 0.0388(9) 0.0029(7) 0.0150(8) 0.0105(8)
C28 0.0438(10) 0.0454(11) 0.0493(11) -0.0116(9) 0.0107(9) 0.0062(9)
C29 0.0295(8) 0.0266(8) 0.0237(7) 0.0003(6) 0.0019(6) -0.0004(6)
C30 0.0298(8) 0.0313(8) 0.0320(8) -0.0007(7) 0.0047(6) 0.0031(7)
C31 0.0274(8) 0.0373(9) 0.0341(9) 0.0030(7) 0.0018(7) 0.0067(7)
C32 0.0362(9) 0.0367(9) 0.0346(9) 0.0043(7) 0.0004(7) 0.0021(7)
C33 0.0308(8) 0.0289(8) 0.0260(8) -0.0005(6) 0.0064(6) -0.0013(6)
C34 0.0331(8) 0.0316(8) 0.0311(8) -0.0018(7) 0.0071(7) -0.0043(7)
C35 0.0316(8) 0.0366(9) 0.0445(10) -0.0043(8) 0.0097(7) -0.0026(7)
C36 0.0330(9) 0.0562(12) 0.0608(12) -0.0095(10) 0.0111(9) -0.0092(9)
C37 0.0263(7) 0.0255(8) 0.0307(8) -0.0014(6) 0.0027(6) -0.0033(6)
C38 0.0291(8) 0.0295(8) 0.0305(8) -0.0012(6) 0.0026(6) -0.0008(7)
C39 0.0278(8) 0.0466(10) 0.0385(9) 0.0011(8) 0.0019(7) -0.0082(7)
C40 0.0303(9) 0.0528(11) 0.0431(10) -0.0044(9) -0.0028(8) -0.0020(8)

loop_
_atom_type_symbol
_atom_type_scat_dispersion_real
_atom_type_scat_dispersion_imag
_atom_type_scat_Cromer_Mann_a1
_atom_type_scat_Cromer_Mann_b1
_atom_type_scat_Cromer_Mann_a2
_atom_type_scat_Cromer_Mann_b2
_atom_type_scat_Cromer_Mann_a3
_atom_type_scat_Cromer_Mann_b3
_atom_type_scat_Cromer_Mann_a4
_atom_type_scat_Cromer_Mann_b4
_atom_type_scat_Cromer_Mann_c
_atom_type_scat_source
C 0.0033 0.0016 2.3100 20.8439 1.0200 10.2075 1.5886 0.5687 0.8650 51.6512 0.2156 'International Tables Vol C 4.2.6.8 and 6.1.1.4'
H 0.0000 0.0000 0.4930 10.5109 0.3229 26.1257 0.1402 3.1424 0.0408 57.7998 0.0030 'International Tables Vol C 4.2.6.8 and 6.1.1.4'
O 0.0106 0.0060 3.0485 13.2771 2.2868 5.7011 1.5463 0.3239 0.8670 32.9089 0.2508 'International Tables Vol C 4.2.6.8 and 6.1.1.4'
Cl 0.1484 0.1585 11.4604 0.0104 7.1964 1.1662 6.2556 18.5194 1.6455 47.7784 -9.5574 'International Tables Vol C 4.2.6.8 and 6.1.1.4'
N 0.0061 0.0033 12.2126 0.0057 3.1322 9.8933 2.0125 28.9975 1.1663 0.5826 -11.5290 'International Tables Vol C 4.2.6.8 and 6.1.1.4'

loop_
_geom_angle_atom_site_label_1
_geom_angle_site_symmetry_1
_geom_angle_atom_site_label_2
_geom_angle_site_symmetry_2
_geom_angle_atom_site_label_3
_geom_angle_site_symmetry_3
_geom_angle
_geom_angle_publ_flag
C3 . O2 . H21 . 109.0 no
O2 . C3 . C4 . 120.48(13) yes
O2 . C3 . C8 . 118.41(12) yes
C4 . C3 . C8 . 121.11(13) yes
C3 . C4 . C5 . 120.45(14) yes
C3 . C4 . H41 . 118.9 no
C5 . C4 . H41 . 120.6 no
C4 . C5 . C6 . 120.99(13) yes
C4 . C5 . H51 . 120.1 no
C6 . C5 . H51 . 118.9 no
C5 . C6 . C7 . 118.71(13) yes
C5 . C6 . C23 . 122.10(13) yes
C7 . C6 . C23 . 119.18(14) yes
C6 . C7 . C8 . 119.83(13) yes
C6 . C7 . C20 . 117.67(13) yes
C8 . C7 . C20 . 122.50(13) yes
C7 . C8 . C3 . 118.88(12) yes
C7 . C8 . C9 . 121.38(12) yes
C3 . C8 . C9 . 119.62(12) yes
C8 . C9 . C10 . 119.05(12) yes
C8 . C9 . C15 . 122.16(13) yes
C10 . C9 . C15 . 118.75(13) yes
C9 . C10 . O11 . 118.43(12) yes
C9 . C10 . C12 . 121.03(13) yes
O11 . C10 . C12 . 120.54(13) yes
C10 . O11 . H111 . 108.3 no
C10 . C12 . C13 . 120.64(14) yes
C10 . C12 . H121 . 118.4 no
C13 . C12 . H121 . 121.0 no
C12 . C13 . C14 . 120.61(14) yes
C12 . C13 . H131 . 120.6 no
C14 . C13 . H131 . 118.7 no
C13 . C14 . C15 . 118.92(13) yes
C13 . C14 . C19 . 121.54(14) yes
C15 . C14 . C19 . 119.53(14) yes
C9 . C15 . C14 . 119.98(13) yes
C9 . C15 . C16 . 122.17(13) yes
C14 . C15 . C16 . 117.85(13) yes
C15 . C16 . C17 . 121.00(14) yes
C15 . C16 . H161 . 118.4 no
C17 . C16 . H161 . 120.6 no
C16 . C17 . C18 . 120.83(15) yes
C16 . C17 . H171 . 121.2 no
C18 . C17 . H171 . 117.9 no
C17 . C18 . C19 . 119.53(15) yes
C17 . C18 . H181 . 120.5 no
C19 . C18 . H181 . 120.0 no
C14 . C19 . C18 . 121.20(15) yes
C14 . C19 . H191 . 119.1 no
C18 . C19 . H191 . 119.7 no
C7 . C20 . C21 . 121.37(14) yes
C7 . C20 . H201 . 119.0 no
C21 . C20 . H201 . 119.7 no
C20 . C21 . C22 . 120.65(15) yes
C20 . C21 . H211 . 119.6 no
C22 . C21 . H211 . 119.8 no
C21 . C22 . C23 . 119.61(14) yes
C21 . C22 . H221 . 119.4 no
C23 . C22 . H221 . 121.0 no
C6 . C23 . C22 . 121.49(14) yes
C6 . C23 . H231 . 118.7 no
C22 . C23 . H231 . 119.8 no
C25 . N24 . C29 . 108.72(11) yes
C25 . N24 . C33 . 108.91(11) yes
C29 . N24 . C33 . 110.99(11) yes
C25 . N24 . C37 . 111.11(11) yes
C29 . N24 . C37 . 107.97(11) yes
C33 . N24 . C37 . 109.16(11) yes
N24 . C25 . C26 . 115.36(12) yes
N24 . C25 . H252 . 106.5 no
C26 . C25 . H252 . 109.8 no
N24 . C25 . H251 . 106.2 no
C26 . C25 . H251 . 109.3 no
H252 . C25 . H251 . 109.6 no
C25 . C26 . C27 . 109.82(13) yes
C25 . C26 . H261 . 110.1 no
C27 . C26 . H261 . 108.6 no
C25 . C26 . H262 . 111.1 no
C27 . C26 . H262 . 107.8 no
H261 . C26 . H262 . 109.3 no
C26 . C27 . C28 . 111.78(15) yes
C26 . C27 . H271 . 107.2 no
C28 . C27 . H271 . 109.1 no
C26 . C27 . H272 . 109.1 no
C28 . C27 . H272 . 109.3 no
H271 . C27 . H272 . 110.3 no
C27 . C28 . H282 . 110.3 no
C27 . C28 . H281 . 109.6 no
H282 . C28 . H281 . 110.4 no
C27 . C28 . H283 . 108.3 no
H282 . C28 . H283 . 109.0 no
H281 . C28 . H283 . 109.3 no
N24 . C29 . C30 . 114.75(12) yes
N24 . C29 . H292 . 106.0 no
C30 . C29 . H292 . 110.2 no
N24 . C29 . H291 . 107.0 no
C30 . C29 . H291 . 110.4 no
H292 . C29 . H291 . 108.3 no
C29 . C30 . C31 . 111.18(13) yes
C29 . C30 . H302 . 109.7 no
C31 . C30 . H302 . 108.7 no
C29 . C30 . H301 . 108.8 no
C31 . C30 . H301 . 108.4 no
H302 . C30 . H301 . 110.0 no
C30 . C31 . C32 . 113.93(13) yes
C30 . C31 . H312 . 107.9 no
C32 . C31 . H312 . 107.7 no
C30 . C31 . H311 . 109.5 no
C32 . C31 . H311 . 109.5 no
H312 . C31 . H311 . 108.2 no
C31 . C32 . H321 . 111.1 no
C31 . C32 . H323 . 110.5 no
H321 . C32 . H323 . 109.0 no
C31 . C32 . H322 . 109.5 no
H321 . C32 . H322 . 108.6 no
H323 . C32 . H322 . 107.9 no
N24 . C33 . C34 . 114.38(12) yes
N24 . C33 . H331 . 106.4 no
C34 . C33 . H331 . 109.1 no
N24 . C33 . H332 . 106.3 no
C34 . C33 . H332 . 109.8 no
H331 . C33 . H332 . 110.8 no
C33 . C34 . C35 . 111.95(13) yes
C33 . C34 . H341 . 109.8 no
C35 . C34 . H341 . 108.8 no
C33 . C34 . H342 . 108.8 no
C35 . C34 . H342 . 108.5 no
H341 . C34 . H342 . 108.8 no
C34 . C35 . C36 . 110.91(14) yes
C34 . C35 . H352 . 108.4 no
C36 . C35 . H352 . 110.1 no
C34 . C35 . H351 . 109.5 no
C36 . C35 . H351 . 109.3 no
H352 . C35 . H351 . 108.6 no
C35 . C36 . H361 . 109.4 no
C35 . C36 . H363 . 108.9 no
H361 . C36 . H363 . 109.7 no
C35 . C36 . H362 . 108.1 no
H361 . C36 . H362 . 109.7 no
H363 . C36 . H362 . 111.0 no
N24 . C37 . C38 . 116.69(12) yes
N24 . C37 . H371 . 105.9 no
C38 . C37 . H371 . 109.4 no
N24 . C37 . H372 . 105.0 no
C38 . C37 . H372 . 109.9 no
H371 . C37 . H372 . 109.7 no
C37 . C38 . C39 . 108.18(13) yes
C37 . C38 . H381 . 109.1 no
C39 . C38 . H381 . 110.6 no
C37 . C38 . H382 . 109.5 no
C39 . C38 . H382 . 110.7 no
H381 . C38 . H382 . 108.7 no
C38 . C39 . C40 . 113.62(15) yes
C38 . C39 . H392 . 108.5 no
C40 . C39 . H392 . 108.6 no
C38 . C39 . H391 . 107.0 no
C40 . C39 . H391 . 109.2 no
H392 . C39 . H391 . 109.9 no
C39 . C40 . H401 . 108.7 no
C39 . C40 . H403 . 109.1 no
H401 . C40 . H403 . 110.2 no
C39 . C40 . H402 . 109.5 no
H401 . C40 . H402 . 108.8 no
H403 . C40 . H402 . 110.6 no

loop_
_geom_bond_atom_site_label_1
_geom_bond_site_symmetry_1
_geom_bond_atom_site_label_2
_geom_bond_site_symmetry_2
_geom_bond_distance
_geom_bond_publ_flag
O2 . C3 . 1.3618(17) yes
O2 . H21 . 0.866 no
C3 . C4 . 1.415(2) yes
C3 . C8 . 1.382(2) yes
C4 . C5 . 1.360(2) yes
C4 . H41 . 0.957 no
C5 . C6 . 1.414(2) yes
C5 . H51 . 0.971 no
C6 . C7 . 1.4295(19) yes
C6 . C23 . 1.417(2) yes
C7 . C8 . 1.427(2) yes
C7 . C20 . 1.420(2) yes
C8 . C9 . 1.4978(19) yes
C9 . C10 . 1.381(2) yes
C9 . C15 . 1.428(2) yes
C10 . O11 . 1.3623(17) yes
C10 . C12 . 1.418(2) yes
O11 . H111 . 0.888 no
C12 . C13 . 1.361(2) yes
C12 . H121 . 0.951 no
C13 . C14 . 1.415(2) yes
C13 . H131 . 0.963 no
C14 . C15 . 1.425(2) yes
C14 . C19 . 1.415(2) yes
C15 . C16 . 1.420(2) yes
C16 . C17 . 1.374(2) yes
C16 . H161 . 0.960 no
C17 . C18 . 1.408(2) yes
C17 . H171 . 0.979 no
C18 . C19 . 1.367(2) yes
C18 . H181 . 0.974 no
C19 . H191 . 0.966 no
C20 . C21 . 1.371(2) yes
C20 . H201 . 0.971 no
C21 . C22 . 1.407(2) yes
C21 . H211 . 0.952 no
C22 . C23 . 1.364(2) yes
C22 . H221 . 0.957 no
C23 . H231 . 0.962 no
N24 . C25 . 1.5243(18) yes
N24 . C29 . 1.5302(18) yes
N24 . C33 . 1.5248(19) yes
N24 . C37 . 1.5164(18) yes
C25 . C26 . 1.517(2) yes
C25 . H252 . 0.985 no
C25 . H251 . 0.991 no
C26 . C27 . 1.524(2) yes
C26 . H261 . 0.971 no
C26 . H262 . 0.985 no
C27 . C28 . 1.519(3) yes
C27 . H271 . 0.987 no
C27 . H272 . 0.988 no
C28 . H282 . 0.970 no
C28 . H281 . 0.970 no
C28 . H283 . 0.978 no
C29 . C30 . 1.523(2) yes
C29 . H292 . 0.986 no
C29 . H291 . 0.985 no
C30 . C31 . 1.530(2) yes
C30 . H302 . 0.985 no
C30 . H301 . 0.993 no
C31 . C32 . 1.517(2) yes
C31 . H312 . 0.993 no
C31 . H311 . 0.990 no
C32 . H321 . 0.985 no
C32 . H323 . 0.973 no
C32 . H322 . 0.975 no
C33 . C34 . 1.526(2) yes
C33 . H331 . 0.989 no
C33 . H332 . 0.982 no
C34 . C35 . 1.521(2) yes
C34 . H341 . 0.985 no
C34 . H342 . 0.982 no
C35 . C36 . 1.528(2) yes
C35 . H352 . 0.984 no
C35 . H351 . 0.990 no
C36 . H361 . 0.973 no
C36 . H363 . 0.979 no
C36 . H362 . 0.980 no
C37 . C38 . 1.517(2) yes
C37 . H371 . 0.987 no
C37 . H372 . 0.996 no
C38 . C39 . 1.523(2) yes
C38 . H381 . 0.980 no
C38 . H382 . 0.979 no
C39 . C40 . 1.516(2) yes
C39 . H392 . 0.994 no
C39 . H391 . 0.993 no
C40 . H401 . 0.970 no
C40 . H403 . 0.982 no
C40 . H402 . 0.974 no

loop_
_geom_hbond_atom_site_label_D
_geom_hbond_site_symmetry_D
_geom_hbond_atom_site_label_H
_geom_hbond_site_symmetry_H
_geom_hbond_atom_site_label_A
_geom_hbond_site_symmetry_A
_geom_hbond_angle_DHA
_geom_hbond_distance_DH
_geom_hbond_distance_HA
_geom_hbond_distance_DA
_geom_hbond_publ_flag
C26 . H262 . O2 3_464 151.75(4) 0.985 2.514 3.414(2) yes
